data_7115174
loop_
_publ_author_name
'Fernandez, Elena'
'Gillon, Amy'
'Heslop, Katie'
'Horwood, Emily'
'Hyett, David J.'
'Orpen, A. Guy'
'Pringle, Paul G.'

_publ_section_title
;
 Rationally designed improvement of the bis(phospholano)ethane ligand for
 asymmetric hydrogenation leads to a reappraisal of the factors governing
 the enantioselectivity of Duphos catalysts
;
_journal_issue 17
_journal_name_full 'Chemical Communications'
_journal_page_first 1663
_journal_paper_doi 10.1039/b002994g
_journal_year 2000
_chemical_formula_sum 'C17 H32 I2 P2 Pt'
_chemical_formula_weight 747.26
_chemical_name_systematic
; 
 ? 
;
_space_group_IT_number 4
_symmetry_cell_setting monoclinic
_symmetry_space_group_name_Hall 'P 2yb'
_symmetry_space_group_name_H-M 'P 1 21 1'
_atom_sites_solution_hydrogens geom
_atom_sites_solution_primary direct
_atom_sites_solution_secondary difmap
_audit_creation_method SHELXL-97
_cell_angle_alpha 90.000(13)
_cell_angle_beta 111.574(11)
_cell_angle_gamma 90.00(2)
_cell_formula_units_Z 2
_cell_length_a 8.3470(19)
_cell_length_b 13.844(4)
_cell_length_c 10.3968(19)
_cell_measurement_reflns_used 125
_cell_measurement_temperature 293(2)
_cell_volume 1117.2(5)
_computing_cell_refinement 'SAINT (Siemens, 1995b)'
_computing_data_collection 'SMART (Siemens, 1995b)'
_computing_data_reduction 'SAINT (Siemens, 1995b)'
_computing_molecular_graphics 'SHELXTL (Siemens, 1995a)'
_computing_publication_material 'SHELXTL (Siemens, 1995a)'
_computing_structure_refinement 'SHELXTL (Siemens, 1995a)'
_computing_structure_solution 'SHELXTL (Siemens, 1995a)'
_diffrn_ambient_temperature 293(2)
_diffrn_measured_fraction_theta_full 0.999
_diffrn_measured_fraction_theta_max 0.999
_diffrn_measurement_device_type 'Siemens SMART CCD diffractometer'
_diffrn_measurement_method '\w rotation with narrow frames'
_diffrn_radiation_monochromator graphite
_diffrn_radiation_source 'fine-focus sealed tube'
_diffrn_radiation_type MoK\a
_diffrn_radiation_wavelength 0.71073
_diffrn_reflns_av_R_equivalents 0.0414
_diffrn_reflns_av_sigmaI/netI 0.0674
_diffrn_reflns_limit_h_max 10
_diffrn_reflns_limit_h_min -10
_diffrn_reflns_limit_k_max 17
_diffrn_reflns_limit_k_min -17
_diffrn_reflns_limit_l_max 13
_diffrn_reflns_limit_l_min -13
_diffrn_reflns_number 11550
_diffrn_reflns_theta_full 27.51
_diffrn_reflns_theta_max 27.51
_diffrn_reflns_theta_min 2.11
_diffrn_standards_decay_% none
_exptl_absorpt_coefficient_mu 9.183
_exptl_absorpt_correction_T_max 0.294954
_exptl_absorpt_correction_T_min 0.179746
_exptl_absorpt_correction_type multi-scan
_exptl_absorpt_process_details
;
G M Sheldrick. SADABS: A program for absorption correction with the Siemens
SMART system; University of G\"ottingen: Germany,1996.
;
_exptl_crystal_colour yellow
_exptl_crystal_density_diffrn 2.221
_exptl_crystal_density_meas ?
_exptl_crystal_density_method 'not measured'
_exptl_crystal_description plate
_exptl_crystal_F_000 696
_exptl_crystal_size_max 0.3
_exptl_crystal_size_mid 0.2
_exptl_crystal_size_min 0.1
_refine_diff_density_max 1.764
_refine_diff_density_min -0.821
_refine_diff_density_rms 0.157
_refine_ls_abs_structure_details 'Flack H D (1983), Acta Cryst. A39, 876-881'
_refine_ls_abs_structure_Flack 0.000(6)
_refine_ls_extinction_method none
_refine_ls_goodness_of_fit_ref 0.927
_refine_ls_hydrogen_treatment mixed
_refine_ls_matrix_type full
_refine_ls_number_parameters 204
_refine_ls_number_reflns 5096
_refine_ls_number_restraints 1
_refine_ls_restrained_S_all 0.926
_refine_ls_R_factor_all 0.0509
_refine_ls_R_factor_gt 0.0361
_refine_ls_shift/su_max 0.050
_refine_ls_shift/su_mean 0.010
_refine_ls_structure_factor_coef Fsqd
_refine_ls_weighting_details 'calc w=1/[\s^2^(Fo^2^)+(0.0351P)^2^+0.0000P] where P=(Fo^2^+2Fc^2^)/3'
_refine_ls_weighting_scheme calc
_refine_ls_wR_factor_gt 0.0701
_refine_ls_wR_factor_ref 0.0733
_reflns_number_gt 4120
_reflns_number_total 5096
_reflns_threshold_expression >2sigma(I)
_cod_data_source_file b002994g.txt
_cod_data_source_block d-7
_cod_depositor_comments
;
The following automatic conversions were performed:

'_symmetry_cell_setting' value 'Monoclinic' changed to 'monoclinic'
according to
/usr/data/users/saulius/automatic-downloads/retrospective/RSC/lib/dictionaries/cif_core.dic
dictionary named 'cif_core.dic' version 2.4.2 from 2011-04-26.

Automatic conversion script
Id: cif_fix_values 2281 2013-09-26 08:29:07Z andrius 

The following automatic conversions were performed:

'_exptl_crystal_density_meas' value 'not measured' was changed to '?'
- the value is perceived as not measured.

Automatic conversion script
Id: cif_fix_values 3008 2015-01-20 13:52:24Z robertas 
;
_cod_original_cell_volume 1117.2(4)
_cod_original_sg_symbol_H-M P2(1)
_cod_database_code 7115174

loop_
_symmetry_equiv_pos_as_xyz
'x, y, z'
'-x, y+1/2, -z'

loop_
_atom_site_label
_atom_site_type_symbol
_atom_site_fract_x
_atom_site_fract_y
_atom_site_fract_z
_atom_site_U_iso_or_equiv
_atom_site_adp_type
_atom_site_occupancy
_atom_site_symmetry_multiplicity
_atom_site_calc_flag
_atom_site_refinement_flags
Pt1 Pt -0.98886(4) -0.96577(3) -0.37971(3) 0.02702(9) Uani 1 1 d .
I1 I -1.27438(8) -1.03398(5) -0.57095(6) 0.03739(16) Uani 1 1 d .
I2 I -1.08638(10) -1.03782(6) -0.18179(7) 0.04568(18) Uani 1 1 d .
P1 P -0.9030(3) -0.90015(18) -0.5415(2) 0.0271(5) Uani 1 1 d .
P2 P -0.7484(3) -0.90088(19) -0.2224(2) 0.0311(5) Uani 1 1 d .
C1 C -0.6752(12) -0.8747(7) -0.4565(9) 0.032(2) Uani 1 1 d .
H1 H -0.6146 -0.9365 -0.4306 0.038 Uiso 1 1 calc R
C2 C -0.6590(12) -0.8200(7) -0.3196(9) 0.032(2) Uani 1 1 d .
H2 H -0.7356 -0.7639 -0.3470 0.038 Uiso 1 1 calc R
C3 C -0.4740(14) -0.7808(8) -0.2604(11) 0.045(3) Uani 1 1 d .
H3A H -0.4013 -0.8218 -0.1862 0.054 Uiso 1 1 calc R
H3B H -0.4720 -0.7158 -0.2252 0.054 Uiso 1 1 calc R
C4 C -0.4133(14) -0.7817(8) -0.3831(11) 0.045(3) Uani 1 1 d .
H4A H -0.3206 -0.8279 -0.3668 0.054 Uiso 1 1 calc R
H4B H -0.3715 -0.7183 -0.3953 0.054 Uiso 1 1 calc R
C5 C -0.5707(12) -0.8105(7) -0.5141(10) 0.035(2) Uani 1 1 d .
H5A H -0.6361 -0.7540 -0.5592 0.042 Uiso 1 1 calc R
H5B H -0.5343 -0.8453 -0.5796 0.042 Uiso 1 1 calc R
C6 C -1.0067(13) -0.7847(7) -0.6194(10) 0.034(2) Uani 1 1 d .
H6 H -0.9150 -0.7372 -0.6068 0.041 Uiso 1 1 calc R
C7 C -1.1286(14) -0.7427(8) -0.5594(11) 0.046(3) Uani 1 1 d .
H7A H -1.2322 -0.7805 -0.5881 0.069 Uiso 1 1 calc R
H7B H -1.1558 -0.6775 -0.5913 0.069 Uiso 1 1 calc R
H7C H -1.0761 -0.7432 -0.4603 0.069 Uiso 1 1 calc R
C8 C -1.0897(14) -0.8070(8) -0.7747(10) 0.043(3) Uani 1 1 d .
H8A H -1.2036 -0.8344 -0.7961 0.051 Uiso 1 1 calc R
H8B H -1.1009 -0.7483 -0.8282 0.051 Uiso 1 1 calc R
C9 C -0.9736(13) -0.8792(8) -0.8103(9) 0.042(3) Uani 1 1 d .
H9A H -0.8665 -0.8484 -0.8038 0.050 Uiso 1 1 calc R
H9B H -1.0303 -0.9031 -0.9038 0.050 Uiso 1 1 calc R
C10 C -0.9379(11) -0.9625(9) -0.7061(8) 0.0355(18) Uani 1 1 d .
H10 H -1.0437 -1.0008 -0.7297 0.043 Uiso 1 1 calc R
C11 C -0.7923(13) -1.0309(9) -0.7037(11) 0.046(3) Uani 1 1 d .
H11A H -0.6864 -0.9954 -0.6785 0.069 Uiso 1 1 calc R
H11B H -0.8191 -1.0588 -0.7937 0.069 Uiso 1 1 calc R
H11C H -0.7803 -1.0813 -0.6373 0.069 Uiso 1 1 calc R
C12 C -0.7696(14) -0.8316(8) -0.0782(10) 0.042(3) Uani 1 1 d .
H12 H -0.8550 -0.8645 -0.0496 0.051 Uiso 1 1 calc R
C13 C -0.8269(17) -0.7282(10) -0.1105(12) 0.064(4) Uani 1 1 d .
H13A H -0.7462 -0.6943 -0.1402 0.096 Uiso 1 1 calc R
H13B H -0.8320 -0.6978 -0.0291 0.096 Uiso 1 1 calc R
H13C H -0.9388 -0.7267 -0.1827 0.096 Uiso 1 1 calc R
C14 C -0.5915(16) -0.8480(10) 0.0357(11) 0.060(4) Uani 1 1 d .
H14A H -0.5052 -0.8090 0.0182 0.072 Uiso 1 1 calc R
H14B H -0.5938 -0.8303 0.1253 0.072 Uiso 1 1 calc R
C15 C -0.5520(16) -0.9500(11) 0.0330(11) 0.077(5) Uani 1 1 d .
H15A H -0.6307 -0.9882 0.0614 0.092 Uiso 1 1 calc R
H15B H -0.4356 -0.9626 0.0970 0.092 Uiso 1 1 calc R
C16 C -0.5692(14) -0.9792(9) -0.1164(11) 0.054(3) Uani 1 1 d .
H16 H -0.4649 -0.9568 -0.1296 0.065 Uiso 1 1 calc R
C17 C -0.5862(15) -1.0851(9) -0.1477(15) 0.077(5) Uani 1 1 d .
H17A H -0.6915 -1.1085 -0.1417 0.115 Uiso 1 1 calc R
H17B H -0.4903 -1.1187 -0.0821 0.115 Uiso 1 1 calc R
H17C H -0.5878 -1.0958 -0.2394 0.115 Uiso 1 1 calc R

loop_
_atom_site_aniso_label
_atom_site_aniso_U_11
_atom_site_aniso_U_22
_atom_site_aniso_U_33
_atom_site_aniso_U_23
_atom_site_aniso_U_13
_atom_site_aniso_U_12
Pt1 0.02729(17) 0.02822(17) 0.02573(15) 0.0010(2) 0.00996(12) -0.0004(2)
I1 0.0297(3) 0.0420(4) 0.0363(3) -0.0027(3) 0.0073(3) -0.0071(3)
I2 0.0582(5) 0.0487(4) 0.0363(4) 0.0014(3) 0.0245(3) -0.0143(4)
P1 0.0252(13) 0.0290(13) 0.0287(12) -0.0023(10) 0.0119(10) 0.0004(11)
P2 0.0332(14) 0.0335(14) 0.0261(12) 0.0002(10) 0.0102(10) -0.0046(11)
C1 0.037(6) 0.033(6) 0.033(5) 0.000(4) 0.020(4) 0.005(4)
C2 0.034(6) 0.032(5) 0.030(5) -0.002(4) 0.013(4) 0.003(4)
C3 0.043(6) 0.046(6) 0.048(6) -0.010(5) 0.018(5) -0.010(5)
C4 0.040(7) 0.036(6) 0.064(7) -0.016(5) 0.026(6) -0.007(5)
C5 0.025(5) 0.040(6) 0.047(6) -0.007(5) 0.020(5) -0.004(4)
C6 0.037(6) 0.028(5) 0.037(5) -0.001(4) 0.014(4) -0.001(4)
C7 0.055(7) 0.040(7) 0.049(7) 0.010(5) 0.028(6) 0.013(5)
C8 0.044(7) 0.045(7) 0.037(6) 0.008(5) 0.014(5) 0.011(5)
C9 0.043(6) 0.061(7) 0.021(5) -0.005(5) 0.012(4) 0.000(5)
C10 0.040(5) 0.036(5) 0.031(4) -0.004(6) 0.014(4) -0.003(6)
C11 0.052(7) 0.036(6) 0.048(6) -0.008(5) 0.016(5) 0.006(6)
C12 0.041(6) 0.058(7) 0.033(5) -0.014(5) 0.020(5) -0.015(5)
C13 0.063(8) 0.081(10) 0.051(7) -0.025(7) 0.024(6) 0.013(7)
C14 0.062(8) 0.079(10) 0.028(6) 0.004(6) 0.003(5) -0.027(7)
C15 0.074(9) 0.077(11) 0.042(6) 0.023(7) -0.022(5) -0.032(8)
C16 0.039(6) 0.040(8) 0.062(7) 0.012(6) -0.005(5) -0.015(6)
C17 0.032(7) 0.040(8) 0.126(13) 0.008(7) -0.009(7) 0.001(6)

loop_
_atom_type_symbol
_atom_type_description
_atom_type_scat_dispersion_real
_atom_type_scat_dispersion_imag
_atom_type_scat_source
C C 0.0033 0.0016 'International Tables Vol C Tables 4.2.6.8 and 6.1.1.4'
H H 0.0000 0.0000 'International Tables Vol C Tables 4.2.6.8 and 6.1.1.4'
P P 0.1023 0.0942 'International Tables Vol C Tables 4.2.6.8 and 6.1.1.4'
I I -0.4742 1.8119 'International Tables Vol C Tables 4.2.6.8 and 6.1.1.4'
Pt Pt -1.7033 8.3905 'International Tables Vol C Tables 4.2.6.8 and 6.1.1.4'

loop_
_geom_angle_atom_site_label_1
_geom_angle_atom_site_label_2
_geom_angle_atom_site_label_3
_geom_angle
P1 Pt1 P2 86.44(9)
P1 Pt1 I1 91.66(6)
P2 Pt1 I1 177.25(7)
P1 Pt1 I2 177.85(7)
P2 Pt1 I2 91.85(7)
I1 Pt1 I2 90.01(3)
C1 P1 C10 108.9(4)
C1 P1 C6 106.4(5)
C10 P1 C6 96.3(5)
C1 P1 Pt1 106.3(3)
C10 P1 Pt1 121.4(4)
C6 P1 Pt1 116.6(3)
C2 P2 C12 108.0(5)
C2 P2 C16 106.4(5)
C12 P2 C16 96.8(5)
C2 P2 Pt1 106.0(3)
C12 P2 Pt1 118.1(3)
C16 P2 Pt1 120.5(4)
C5 C1 C2 101.8(7)
C5 C1 P1 125.1(7)
C2 C1 P1 105.1(6)
C3 C2 C1 105.8(7)
C3 C2 P2 123.1(7)
C1 C2 P2 106.7(6)
C2 C3 C4 104.7(8)
C3 C4 C5 107.3(8)
C1 C5 C4 103.2(8)
C7 C6 C8 113.9(9)
C7 C6 P1 115.7(7)
C8 C6 P1 104.0(6)
C9 C8 C6 107.8(8)
C8 C9 C10 107.2(7)
C11 C10 C9 115.0(8)
C11 C10 P1 114.9(6)
C9 C10 P1 103.1(8)
C13 C12 C14 116.7(10)
C13 C12 P2 115.5(7)
C14 C12 P2 101.2(8)
C15 C14 C12 106.9(9)
C14 C15 C16 109.4(10)
C17 C16 C15 115.9(11)
C17 C16 P2 117.0(8)
C15 C16 P2 101.5(9)

loop_
_geom_bond_atom_site_label_1
_geom_bond_atom_site_label_2
_geom_bond_distance
Pt1 P1 2.248(2)
Pt1 P2 2.258(2)
Pt1 I1 2.6533(9)
Pt1 I2 2.6690(8)
P1 C1 1.812(10)
P1 C10 1.842(9)
P1 C6 1.856(10)
P2 C2 1.840(9)
P2 C12 1.843(10)
P2 C16 1.848(11)
C1 C5 1.514(13)
C1 C2 1.574(12)
C2 C3 1.535(14)
C3 C4 1.537(14)
C4 C5 1.557(14)
C6 C7 1.492(13)
C6 C8 1.537(13)
C8 C9 1.529(14)
C9 C10 1.536(15)
C10 C11 1.534(14)
C12 C13 1.506(17)
C12 C14 1.539(15)
C14 C15 1.454(19)
C15 C16 1.559(17)
C16 C17 1.497(16)
